data_2211043
loop_
_publ_author_name
'Ellis, Carol A.'
'Tiekink, Edward R. T.'

_publ_section_title
;\m-1,4-Diazabicyclo[2.2.2]octane-\k^2^<i>N</i>:<i>N</i>'-bis[bis(<i>O</i>,<i>O</i>'-diisopropyl
 dithiophosphato-\k^2^<i>S</i>,<i>S</i>')cadmium(II)]
;
_journal_coeditor_code HG2117
_journal_issue 11
_journal_name_full 'Acta Crystallographica Section E'
_journal_page_first m3049
_journal_page_last m3051
_journal_paper_doi 10.1107/S1600536806043418
_journal_volume 62
_journal_year 2006
_chemical_formula_iupac '[Cd2 (C6 H14 O2 P S2)4 (C6 H12 N2)]'
_chemical_formula_moiety 'C30 H68 Cd2 N2 O8 P4 S8'
_chemical_formula_sum 'C30 H68 Cd2 N2 O8 P4 S8'
_chemical_formula_weight 1190.02
_chemical_name_systematic
;
\m-1,4-Diazabicyclo[2.2.2]octane-\k^2^N:N'-bis[bis(O,O'-diisopropyl
dithiophosphato-\k^2^S,S')cadmium(II)]
;
_space_group_IT_number 4
_symmetry_cell_setting monoclinic
_symmetry_space_group_name_Hall 'P 2yb'
_symmetry_space_group_name_H-M 'P 1 21 1'
_atom_sites_solution_hydrogens geom
_atom_sites_solution_primary direct
_atom_sites_solution_secondary difmap
_audit_creation_method SHELXL-97
_cell_angle_alpha 90
_cell_angle_beta 94.141(5)
_cell_angle_gamma 90
_cell_formula_units_Z 2
_cell_length_a 8.1080(15)
_cell_length_b 19.074(3)
_cell_length_c 17.217(3)
_cell_measurement_reflns_used 9498
_cell_measurement_temperature 103(2)
_cell_measurement_theta_max 27.5
_cell_measurement_theta_min 2.4
_cell_volume 2655.7(8)
_computing_cell_refinement CrystalClear
_computing_data_collection 'CrystalClear (Rigaku/MSC, 2005)'
_computing_data_reduction CrystalClear
_computing_molecular_graphics 'ORTEPII (Johnson, 1976) and DIAMOND (Brandenburg, 2006)'
_computing_publication_material SHELXL97
_computing_structure_refinement 'SHELXL97 (Sheldrick, 1997)'
_computing_structure_solution 'SIR92 (Altomare <i>et al.</i>,  1994)'
_diffrn_ambient_temperature 103(2)
_diffrn_measured_fraction_theta_full 0.998
_diffrn_measured_fraction_theta_max 0.998
_diffrn_measurement_device_type 'Rigaku AFC12\K/SATURN724'
_diffrn_measurement_method \w
_diffrn_radiation_monochromator graphite
_diffrn_radiation_source 'fine-focus sealed tube'
_diffrn_radiation_type MoK\a
_diffrn_radiation_wavelength 0.71070
_diffrn_reflns_av_R_equivalents 0.062
_diffrn_reflns_av_sigmaI/netI 0.051
_diffrn_reflns_limit_h_max 9
_diffrn_reflns_limit_h_min -9
_diffrn_reflns_limit_k_max 23
_diffrn_reflns_limit_k_min -23
_diffrn_reflns_limit_l_max 21
_diffrn_reflns_limit_l_min -21
_diffrn_reflns_number 48701
_diffrn_reflns_theta_full 26.0
_diffrn_reflns_theta_max 26.0
_diffrn_reflns_theta_min 2.1
_diffrn_standards_decay_% <1
_diffrn_standards_interval_count 0
_diffrn_standards_number 0
_exptl_absorpt_coefficient_mu 1.276
_exptl_absorpt_correction_T_max 1
_exptl_absorpt_correction_T_min 0.695
_exptl_absorpt_correction_type multi-scan
_exptl_absorpt_process_details '(ABSCOR; Higashi, 1995)'
_exptl_crystal_colour colourless
_exptl_crystal_density_diffrn 1.488
_exptl_crystal_density_method 'not measured'
_exptl_crystal_description plate
_exptl_crystal_F_000 1220
_exptl_crystal_size_max 0.36
_exptl_crystal_size_mid 0.10
_exptl_crystal_size_min 0.03
_refine_diff_density_max 1.25
_refine_diff_density_min -1.13
_refine_ls_abs_structure_details 'Flack (1983), 4977 Friedel pairs'
_refine_ls_abs_structure_Flack 0
_refine_ls_extinction_method none
_refine_ls_goodness_of_fit_ref 1.11
_refine_ls_hydrogen_treatment constr
_refine_ls_matrix_type full
_refine_ls_number_parameters 488
_refine_ls_number_reflns 10355
_refine_ls_number_restraints 1
_refine_ls_restrained_S_all 1.11
_refine_ls_R_factor_all 0.059
_refine_ls_R_factor_gt 0.056
_refine_ls_shift/su_max 0.000
_refine_ls_shift/su_mean 0.000
_refine_ls_structure_factor_coef Fsqd
_refine_ls_weighting_details 'calc w=1/[\s^2^(Fo^2^)+(0.035P)^2^+11.6097P] where P=(Fo^2^+2Fc^2^)/3'
_refine_ls_weighting_scheme calc
_refine_ls_wR_factor_gt 0.114
_refine_ls_wR_factor_ref 0.117
_reflns_number_gt 9882
_reflns_number_total 10355
_reflns_threshold_expression I>2\s(I)
_cod_data_source_file hg2117.cif
_cod_data_source_block I
_cod_original_sg_symbol_H-M 'P 21'
_cod_database_code 2211043
_cod_database_fobs_code 2211043

loop_
_symmetry_equiv_pos_as_xyz
'x, y, z'
'-x, y+1/2, -z'

loop_
_atom_site_type_symbol
_atom_site_label
_atom_site_fract_x
_atom_site_fract_y
_atom_site_fract_z
_atom_site_U_iso_or_equiv
_atom_site_adp_type
_atom_site_calc_flag
_atom_site_refinement_flags
_atom_site_occupancy
Cd Cd1 0.01400(6) 0.49843(2) 0.17089(3) 0.02432(12) Uani d . 1
Cd Cd2 0.49644(6) 0.21588(2) 0.35017(3) 0.02416(12) Uani d . 1
S S1 -0.2908(2) 0.47496(10) 0.18171(10) 0.0258(4) Uani d . 1
S S2 -0.0744(2) 0.43194(10) 0.03119(10) 0.0249(4) Uani d . 1
S S3 0.1778(2) 0.59564(11) 0.11148(11) 0.0304(4) Uani d . 1
S S4 0.0636(2) 0.58998(10) 0.29312(11) 0.0296(4) Uani d . 1
S S5 0.3438(2) 0.10591(10) 0.38642(11) 0.0297(4) Uani d . 1
S S6 0.4930(2) 0.13809(10) 0.21513(10) 0.0277(4) Uani d . 1
S S7 0.8051(2) 0.24599(10) 0.34168(10) 0.0256(4) Uani d . 1
S S8 0.5721(2) 0.28166(10) 0.48749(10) 0.0265(4) Uani d . 1
P P1 -0.2840(2) 0.41990(10) 0.08299(10) 0.0213(4) Uani d . 1
P P2 0.1462(2) 0.64947(10) 0.20989(11) 0.0241(4) Uani d . 1
P P3 0.4003(2) 0.06696(10) 0.28270(11) 0.0243(4) Uani d . 1
P P4 0.7781(2) 0.30451(10) 0.43600(10) 0.0230(4) Uani d . 1
O O1 -0.3176(6) 0.3410(2) 0.1071(3) 0.0239(10) Uani d . 1
O O2 -0.4406(6) 0.4338(3) 0.0259(3) 0.0268(11) Uani d . 1
O O3 0.3103(6) 0.6898(2) 0.2361(3) 0.0256(11) Uani d . 1
O O4 0.0220(6) 0.7119(3) 0.1945(3) 0.0271(10) Uani d . 1
O O5 0.5276(6) 0.0042(3) 0.2914(3) 0.0271(11) Uani d . 1
O O6 0.2437(6) 0.0277(3) 0.2443(3) 0.0291(11) Uani d . 1
O O7 0.9337(6) 0.3033(3) 0.4958(3) 0.0261(11) Uani d . 1
O O8 0.7847(6) 0.3834(3) 0.4078(3) 0.0282(11) Uani d . 1
N N1 0.1584(7) 0.4047(3) 0.2301(3) 0.0175(11) Uani d . 1
N N2 0.3269(7) 0.3040(3) 0.2949(3) 0.0203(12) Uani d . 1
C C1 -0.3284(9) 0.2861(4) 0.0465(4) 0.0301(16) Uani d . 1
H H1 -0.2877 0.3055 -0.0026 0.036 Uiso calc R 1
C C2 -0.2159(10) 0.2263(5) 0.0758(5) 0.041(2) Uani d . 1
H H2A -0.1024 0.2436 0.0848 0.062 Uiso calc R 1
H H2B -0.2192 0.1889 0.0367 0.062 Uiso calc R 1
H H2C -0.2538 0.2080 0.1246 0.062 Uiso calc R 1
C C3 -0.5088(11) 0.2646(4) 0.0317(5) 0.043(2) Uani d . 1
H H3A -0.5740 0.3049 0.0119 0.065 Uiso calc R 1
H H3B -0.5512 0.2483 0.0804 0.065 Uiso calc R 1
H H3C -0.5174 0.2267 -0.0068 0.065 Uiso calc R 1
C C4 -0.4506(10) 0.4868(4) -0.0374(4) 0.0323(17) Uani d . 1
H H4 -0.3608 0.4778 -0.0730 0.039 Uiso calc R 1
C C5 -0.4331(10) 0.5602(4) -0.0056(5) 0.0382(19) Uani d . 1
H H5A -0.3242 0.5656 0.0223 0.057 Uiso calc R 1
H H5B -0.5195 0.5689 0.0303 0.057 Uiso calc R 1
H H5C -0.4444 0.5940 -0.0486 0.057 Uiso calc R 1
C C6 -0.6160(11) 0.4742(5) -0.0809(5) 0.049(2) Uani d . 1
H H6A -0.6211 0.4258 -0.1002 0.073 Uiso calc R 1
H H6B -0.6301 0.5067 -0.1250 0.073 Uiso calc R 1
H H6C -0.7043 0.4818 -0.0459 0.073 Uiso calc R 1
C C7 0.4678(9) 0.6524(4) 0.2533(5) 0.0307(17) Uani d . 1
H H7 0.4505 0.6013 0.2428 0.037 Uiso calc R 1
C C8 0.5913(11) 0.6804(5) 0.2000(5) 0.045(2) Uani d . 1
H H8A 0.5527 0.6707 0.1458 0.067 Uiso calc R 1
H H8B 0.6984 0.6575 0.2120 0.067 Uiso calc R 1
H H8C 0.6034 0.7311 0.2076 0.067 Uiso calc R 1
C C9 0.5160(11) 0.6628(5) 0.3381(5) 0.047(2) Uani d . 1
H H9A 0.4301 0.6433 0.3690 0.071 Uiso calc R 1
H H9B 0.5285 0.7130 0.3490 0.071 Uiso calc R 1
H H9C 0.6211 0.6389 0.3517 0.071 Uiso calc R 1
C C10 0.0487(10) 0.7650(4) 0.1346(4) 0.0304(17) Uani d . 1
H H10 0.1537 0.7547 0.1096 0.037 Uiso calc R 1
C C11 0.0607(14) 0.8358(4) 0.1739(5) 0.052(3) Uani d . 1
H H11A 0.1575 0.8367 0.2114 0.077 Uiso calc R 1
H H11B -0.0394 0.8444 0.2011 0.077 Uiso calc R 1
H H11C 0.0719 0.8724 0.1346 0.077 Uiso calc R 1
C C12 -0.0941(10) 0.7597(5) 0.0755(5) 0.044(2) Uani d . 1
H H12A -0.0937 0.7136 0.0505 0.066 Uiso calc R 1
H H12B -0.0853 0.7964 0.0361 0.066 Uiso calc R 1
H H12C -0.1974 0.7658 0.1010 0.066 Uiso calc R 1
C C13 0.5016(9) -0.0548(5) 0.3428(5) 0.0363(19) Uani d . 1
H H13 0.3906 -0.0507 0.3642 0.044 Uiso calc R 1
C C14 0.6352(11) -0.0530(5) 0.4085(6) 0.046(2) Uani d . 1
H H14A 0.6256 -0.0097 0.4385 0.069 Uiso calc R 1
H H14B 0.7439 -0.0546 0.3872 0.069 Uiso calc R 1
H H14C 0.6229 -0.0935 0.4427 0.069 Uiso calc R 1
C C15 0.5072(15) -0.1195(5) 0.2933(6) 0.063(3) Uani d . 1
H H15A 0.4189 -0.1174 0.2514 0.094 Uiso calc R 1
H H15B 0.4917 -0.1610 0.3255 0.094 Uiso calc R 1
H H15C 0.6146 -0.1223 0.2708 0.094 Uiso calc R 1
C C16 0.0826(8) 0.0647(4) 0.2285(5) 0.0312(17) Uani d . 1
H H16 0.0932 0.1136 0.2494 0.037 Uiso calc R 1
C C17 -0.0434(10) 0.0261(6) 0.2716(6) 0.050(2) Uani d . 1
H H17A -0.0109 0.0270 0.3275 0.075 Uiso calc R 1
H H17B -0.0503 -0.0226 0.2535 0.075 Uiso calc R 1
H H17C -0.1515 0.0487 0.2620 0.075 Uiso calc R 1
C C18 0.0460(11) 0.0680(6) 0.1415(5) 0.047(2) Uani d . 1
H H18A 0.1330 0.0948 0.1182 0.071 Uiso calc R 1
H H18B -0.0609 0.0910 0.1297 0.071 Uiso calc R 1
H H18C 0.0421 0.0204 0.1202 0.071 Uiso calc R 1
C C19 0.9725(9) 0.2461(4) 0.5523(4) 0.0266(15) Uani d . 1
H H19 0.8670 0.2241 0.5667 0.032 Uiso calc R 1
C C20 1.0751(15) 0.1926(5) 0.5178(5) 0.061(3) Uani d . 1
H H20A 1.0131 0.1713 0.4728 0.091 Uiso calc R 1
H H20B 1.1047 0.1563 0.5566 0.091 Uiso calc R 1
H H20C 1.1760 0.2144 0.5009 0.091 Uiso calc R 1
C C21 1.0557(13) 0.2814(5) 0.6232(5) 0.050(2) Uani d . 1
H H21A 0.9786 0.3144 0.6448 0.075 Uiso calc R 1
H H21B 1.1538 0.3067 0.6083 0.075 Uiso calc R 1
H H21C 1.0887 0.2459 0.6624 0.075 Uiso calc R 1
C C22 0.7571(9) 0.4424(4) 0.4618(4) 0.0268(15) Uani d . 1
H H22 0.7100 0.4245 0.5101 0.032 Uiso calc R 1
C C23 0.6364(12) 0.4906(4) 0.4190(5) 0.047(2) Uani d . 1
H H23A 0.5318 0.4658 0.4068 0.070 Uiso calc R 1
H H23B 0.6814 0.5060 0.3705 0.070 Uiso calc R 1
H H23C 0.6169 0.5315 0.4516 0.070 Uiso calc R 1
C C24 0.9236(10) 0.4769(5) 0.4820(5) 0.041(2) Uani d . 1
H H24A 0.9983 0.4431 0.5092 0.062 Uiso calc R 1
H H24B 0.9089 0.5174 0.5157 0.062 Uiso calc R 1
H H24C 0.9709 0.4923 0.4341 0.062 Uiso calc R 1
C C25 0.0958(9) 0.3377(4) 0.1995(5) 0.0278(16) Uani d . 1
H H25A 0.1031 0.3364 0.1424 0.033 Uiso calc R 1
H H25B -0.0219 0.3324 0.2103 0.033 Uiso calc R 1
C C26 0.1971(9) 0.2765(4) 0.2376(5) 0.0296(16) Uani d . 1
H H26A 0.1228 0.2447 0.2641 0.036 Uiso calc R 1
H H26B 0.2493 0.2494 0.1969 0.036 Uiso calc R 1
C C27 0.1429(10) 0.4061(4) 0.3144(4) 0.0340(18) Uani d . 1
H H27A 0.0248 0.4024 0.3249 0.041 Uiso calc R 1
H H27B 0.1856 0.4512 0.3359 0.041 Uiso calc R 1
C C28 0.2412(8) 0.3445(4) 0.3550(4) 0.0244(15) Uani d . 1
H H28A 0.3238 0.3630 0.3950 0.029 Uiso calc R 1
H H28B 0.1648 0.3133 0.3811 0.029 Uiso calc R 1
C C29 0.3321(8) 0.4131(4) 0.2148(4) 0.0260(16) Uani d . 1
H H29A 0.3732 0.4589 0.2350 0.031 Uiso calc R 1
H H29B 0.3438 0.4120 0.1580 0.031 Uiso calc R 1
C C30 0.4363(8) 0.3524(4) 0.2555(4) 0.0230(14) Uani d . 1
H H30A 0.4952 0.3264 0.2161 0.028 Uiso calc R 1
H H30B 0.5198 0.3724 0.2940 0.028 Uiso calc R 1

loop_
_atom_site_aniso_label
_atom_site_aniso_U_11
_atom_site_aniso_U_22
_atom_site_aniso_U_33
_atom_site_aniso_U_12
_atom_site_aniso_U_13
_atom_site_aniso_U_23
Cd1 0.0206(2) 0.0207(3) 0.0317(3) -0.0007(2) 0.00182(18) 0.0026(2)
Cd2 0.0231(2) 0.0203(3) 0.0292(3) -0.0006(2) 0.00203(18) 0.0012(2)
S1 0.0198(8) 0.0297(10) 0.0285(9) -0.0026(7) 0.0056(7) -0.0033(7)
S2 0.0256(9) 0.0266(9) 0.0228(9) -0.0013(7) 0.0047(7) 0.0010(7)
S3 0.0359(10) 0.0293(10) 0.0271(9) -0.0082(8) 0.0103(7) -0.0016(8)
S4 0.0382(10) 0.0249(10) 0.0265(9) 0.0011(8) 0.0073(7) 0.0010(7)
S5 0.0332(10) 0.0263(9) 0.0308(9) -0.0061(8) 0.0104(7) 0.0021(8)
S6 0.0354(9) 0.0225(9) 0.0255(9) 0.0016(8) 0.0047(7) 0.0017(7)
S7 0.0212(8) 0.0283(9) 0.0276(9) -0.0010(7) 0.0036(7) -0.0043(7)
S8 0.0221(8) 0.0317(10) 0.0261(9) -0.0017(7) 0.0060(7) -0.0009(7)
P1 0.0197(8) 0.0219(9) 0.0222(9) -0.0022(7) 0.0006(7) 0.0023(7)
P2 0.0243(9) 0.0215(9) 0.0268(9) -0.0023(7) 0.0038(7) 0.0013(7)
P3 0.0236(9) 0.0197(9) 0.0295(10) 0.0002(7) 0.0018(7) 0.0003(7)
P4 0.0207(8) 0.0254(10) 0.0231(9) -0.0020(7) 0.0024(7) 0.0004(7)
O1 0.033(3) 0.021(2) 0.018(2) -0.006(2) 0.0025(19) 0.0007(19)
O2 0.023(2) 0.033(3) 0.025(3) -0.001(2) -0.0019(19) 0.009(2)
O3 0.024(3) 0.022(2) 0.030(3) 0.004(2) -0.002(2) -0.003(2)
O4 0.027(2) 0.021(2) 0.033(3) 0.006(2) 0.0041(19) 0.010(2)
O5 0.030(3) 0.022(3) 0.030(3) 0.008(2) 0.0040(19) 0.006(2)
O6 0.029(3) 0.021(2) 0.038(3) 0.004(2) 0.004(2) -0.003(2)
O7 0.026(2) 0.031(3) 0.021(2) -0.002(2) -0.0005(19) 0.005(2)
O8 0.035(3) 0.026(3) 0.025(3) 0.003(2) 0.005(2) 0.002(2)
N1 0.017(3) 0.008(3) 0.027(3) 0.002(2) 0.003(2) 0.005(2)
N2 0.021(3) 0.014(3) 0.025(3) 0.001(2) 0.002(2) 0.005(2)
C1 0.040(4) 0.027(4) 0.024(4) -0.009(3) 0.004(3) -0.005(3)
C2 0.049(5) 0.041(5) 0.036(4) -0.003(4) 0.012(4) -0.014(4)
C3 0.047(5) 0.033(4) 0.049(5) -0.017(4) 0.003(4) -0.023(4)
C4 0.041(4) 0.037(5) 0.019(3) -0.006(4) 0.000(3) 0.008(3)
C5 0.042(5) 0.031(4) 0.044(5) 0.014(4) 0.017(4) 0.009(4)
C6 0.040(5) 0.060(6) 0.044(5) 0.002(4) -0.020(4) 0.020(4)
C7 0.025(4) 0.026(4) 0.041(4) 0.001(3) 0.003(3) 0.000(3)
C8 0.035(5) 0.042(5) 0.060(6) -0.004(4) 0.015(4) -0.006(4)
C9 0.044(5) 0.048(5) 0.046(5) 0.004(4) -0.020(4) 0.001(4)
C10 0.033(4) 0.028(4) 0.031(4) -0.003(3) 0.003(3) 0.005(3)
C11 0.094(8) 0.021(4) 0.039(5) -0.006(4) -0.003(5) 0.011(4)
C12 0.035(4) 0.050(6) 0.046(5) -0.014(4) -0.001(4) 0.024(4)
C13 0.025(4) 0.036(5) 0.049(5) -0.002(3) 0.005(3) 0.017(4)
C14 0.040(5) 0.040(5) 0.057(6) 0.011(4) 0.002(4) 0.024(4)
C15 0.091(9) 0.030(5) 0.065(7) -0.007(5) -0.005(6) 0.000(5)
C16 0.015(3) 0.029(4) 0.049(5) 0.001(3) 0.000(3) -0.009(4)
C17 0.025(4) 0.066(6) 0.061(6) 0.001(4) 0.009(4) -0.001(5)
C18 0.048(5) 0.062(6) 0.030(4) 0.013(5) -0.003(4) -0.005(4)
C19 0.025(4) 0.030(4) 0.024(4) 0.000(3) 0.000(3) 0.005(3)
C20 0.093(8) 0.053(6) 0.036(5) 0.041(6) 0.005(5) 0.010(4)
C21 0.072(6) 0.041(5) 0.034(5) -0.007(5) -0.016(4) 0.012(4)
C22 0.032(4) 0.027(4) 0.022(4) -0.003(3) 0.006(3) -0.002(3)
C23 0.073(6) 0.022(4) 0.044(5) 0.019(4) -0.011(4) -0.005(4)
C24 0.049(5) 0.051(5) 0.025(4) 0.001(4) -0.001(3) -0.020(4)
C25 0.025(4) 0.024(4) 0.034(4) -0.002(3) -0.003(3) 0.001(3)
C26 0.022(3) 0.031(4) 0.036(4) -0.002(3) 0.002(3) 0.001(3)
C27 0.038(4) 0.041(5) 0.025(4) 0.003(3) 0.014(3) 0.009(3)
C28 0.021(3) 0.028(4) 0.025(4) 0.007(3) 0.005(3) 0.004(3)
C29 0.019(3) 0.034(4) 0.025(4) -0.006(3) 0.006(3) 0.012(3)
C30 0.021(3) 0.026(4) 0.021(3) -0.005(3) -0.001(3) 0.008(3)

loop_
_atom_type_symbol
_atom_type_description
_atom_type_scat_dispersion_real
_atom_type_scat_dispersion_imag
_atom_type_scat_source
C C 0.0033 0.0016 'International Tables Vol C Tables 4.2.6.8 and 6.1.1.4'
H H 0.0000 0.0000 'International Tables Vol C Tables 4.2.6.8 and 6.1.1.4'
Cd Cd -0.8075 1.2024 'International Tables Vol C Tables 4.2.6.8 and 6.1.1.4'
N N 0.0061 0.0033 'International Tables Vol C Tables 4.2.6.8 and 6.1.1.4'
O O 0.0106 0.0060 'International Tables Vol C Tables 4.2.6.8 and 6.1.1.4'
P P 0.1023 0.0942 'International Tables Vol C Tables 4.2.6.8 and 6.1.1.4'
S S 0.1246 0.1234 'International Tables Vol C Tables 4.2.6.8 and 6.1.1.4'

loop_
_geom_angle_atom_site_label_1
_geom_angle_atom_site_label_2
_geom_angle_atom_site_label_3
_geom_angle
_geom_angle_publ_flag
S1 Cd1 S2 77.88(5) y
S3 Cd1 S4 78.00(6) y
N1 Cd1 S1 107.12(14) ?
N1 Cd1 S3 118.40(14) ?
S1 Cd1 S3 134.48(7) y
S2 Cd1 S4 166.76(6) y
N1 Cd1 S4 96.41(15) ?
S1 Cd1 S4 98.39(6) ?
N1 Cd1 S2 96.83(14) ?
S3 Cd1 S2 95.44(6) ?
N2 Cd2 S5 114.42(15) ?
N2 Cd2 S7 111.20(14) ?
S5 Cd2 S6 77.70(6) y
S7 Cd2 S8 77.69(5) y
S5 Cd2 S7 133.63(6) y
N2 Cd2 S8 96.44(15) ?
S5 Cd2 S8 104.61(6) ?
N2 Cd2 S6 94.25(15) ?
S7 Cd2 S6 91.30(6) ?
S6 Cd2 S8 166.84(6) y
P1 S1 Cd1 86.74(8) ?
P1 S2 Cd1 80.75(8) ?
P2 S3 Cd1 86.06(8) ?
P2 S4 Cd1 81.27(8) ?
P3 S5 Cd2 86.61(8) ?
P3 S6 Cd2 81.59(8) ?
P4 S7 Cd2 85.12(8) ?
P4 S8 Cd2 81.80(8) ?
O2 P1 O1 100.2(3) ?
O2 P1 S2 112.2(2) ?
O1 P1 S2 113.2(2) ?
O2 P1 S1 111.9(2) ?
O1 P1 S1 105.04(19) ?
S2 P1 S1 113.40(11) ?
O4 P2 O3 101.3(3) ?
O4 P2 S4 108.1(2) ?
O3 P2 S4 113.3(2) ?
O4 P2 S3 111.4(2) ?
O3 P2 S3 109.5(2) ?
S4 P2 S3 112.75(12) ?
O5 P3 O6 100.4(3) ?
O5 P3 S6 107.6(2) ?
O6 P3 S6 114.1(2) ?
O5 P3 S5 112.5(2) ?
O6 P3 S5 108.6(2) ?
S6 P3 S5 112.93(12) ?
O7 P4 O8 99.9(3) ?
O7 P4 S8 111.4(2) ?
O8 P4 S8 113.1(2) ?
O7 P4 S7 113.3(2) ?
O8 P4 S7 105.9(2) ?
S8 P4 S7 112.57(11) ?
C1 O1 P1 119.4(4) ?
C4 O2 P1 125.0(5) ?
C7 O3 P2 121.5(4) ?
C10 O4 P2 121.0(4) ?
C13 O5 P3 121.4(5) ?
C16 O6 P3 121.3(4) ?
C19 O7 P4 124.4(4) ?
C22 O8 P4 121.2(4) ?
C25 N1 C29 110.2(6) ?
C25 N1 C27 108.7(6) ?
C29 N1 C27 109.2(5) ?
C25 N1 Cd1 111.3(4) ?
C29 N1 Cd1 107.3(4) ?
C27 N1 Cd1 110.1(4) ?
C30 N2 C28 108.6(5) ?
C30 N2 C26 109.6(5) ?
C28 N2 C26 107.4(5) ?
C30 N2 Cd2 106.4(4) ?
C28 N2 Cd2 112.2(4) ?
C26 N2 Cd2 112.6(4) ?
O1 C1 C3 108.5(6) ?
O1 C1 C2 107.1(6) ?
C3 C1 C2 113.5(7) ?
O1 C1 H1 109.2 ?
C3 C1 H1 109.2 ?
C2 C1 H1 109.2 ?
C1 C2 H2A 109.5 ?
C1 C2 H2B 109.5 ?
H2A C2 H2B 109.5 ?
C1 C2 H2C 109.5 ?
H2A C2 H2C 109.5 ?
H2B C2 H2C 109.5 ?
C1 C3 H3A 109.5 ?
C1 C3 H3B 109.5 ?
H3A C3 H3B 109.5 ?
C1 C3 H3C 109.5 ?
H3A C3 H3C 109.5 ?
H3B C3 H3C 109.5 ?
O2 C4 C5 111.6(6) ?
O2 C4 C6 104.8(6) ?
C5 C4 C6 112.7(7) ?
O2 C4 H4 109.2 ?
C5 C4 H4 109.2 ?
C6 C4 H4 109.2 ?
C4 C5 H5A 109.5 ?
C4 C5 H5B 109.5 ?
H5A C5 H5B 109.5 ?
C4 C5 H5C 109.5 ?
H5A C5 H5C 109.5 ?
H5B C5 H5C 109.5 ?
C4 C6 H6A 109.5 ?
C4 C6 H6B 109.5 ?
H6A C6 H6B 109.5 ?
C4 C6 H6C 109.5 ?
H6A C6 H6C 109.5 ?
H6B C6 H6C 109.5 ?
O3 C7 C8 108.2(6) ?
O3 C7 C9 107.1(6) ?
C8 C7 C9 114.2(7) ?
O3 C7 H7 109.1 ?
C8 C7 H7 109.1 ?
C9 C7 H7 109.1 ?
C7 C8 H8A 109.5 ?
C7 C8 H8B 109.5 ?
H8A C8 H8B 109.5 ?
C7 C8 H8C 109.5 ?
H8A C8 H8C 109.5 ?
H8B C8 H8C 109.5 ?
C7 C9 H9A 109.5 ?
C7 C9 H9B 109.5 ?
H9A C9 H9B 109.5 ?
C7 C9 H9C 109.5 ?
H9A C9 H9C 109.5 ?
H9B C9 H9C 109.5 ?
C11 C10 O4 107.9(6) ?
C11 C10 C12 112.8(8) ?
O4 C10 C12 106.7(6) ?
C11 C10 H10 109.8 ?
O4 C10 H10 109.8 ?
C12 C10 H10 109.8 ?
C10 C11 H11A 109.5 ?
C10 C11 H11B 109.5 ?
H11A C11 H11B 109.5 ?
C10 C11 H11C 109.5 ?
H11A C11 H11C 109.5 ?
H11B C11 H11C 109.5 ?
C10 C12 H12A 109.5 ?
C10 C12 H12B 109.5 ?
H12A C12 H12B 109.5 ?
C10 C12 H12C 109.5 ?
H12A C12 H12C 109.5 ?
H12B C12 H12C 109.5 ?
O5 C13 C15 106.2(7) ?
O5 C13 C14 108.1(6) ?
C15 C13 C14 113.2(8) ?
O5 C13 H13 109.7 ?
C15 C13 H13 109.7 ?
C14 C13 H13 109.7 ?
C13 C14 H14A 109.5 ?
C13 C14 H14B 109.5 ?
H14A C14 H14B 109.5 ?
C13 C14 H14C 109.5 ?
H14A C14 H14C 109.5 ?
H14B C14 H14C 109.5 ?
C13 C15 H15A 109.5 ?
C13 C15 H15B 109.5 ?
H15A C15 H15B 109.5 ?
C13 C15 H15C 109.5 ?
H15A C15 H15C 109.5 ?
H15B C15 H15C 109.5 ?
O6 C16 C18 107.9(6) ?
O6 C16 C17 107.2(7) ?
C18 C16 C17 114.8(7) ?
O6 C16 H16 108.9 ?
C18 C16 H16 108.9 ?
C17 C16 H16 108.9 ?
C16 C17 H17A 109.5 ?
C16 C17 H17B 109.5 ?
H17A C17 H17B 109.5 ?
C16 C17 H17C 109.5 ?
H17A C17 H17C 109.5 ?
H17B C17 H17C 109.5 ?
C16 C18 H18A 109.5 ?
C16 C18 H18B 109.5 ?
H18A C18 H18B 109.5 ?
C16 C18 H18C 109.5 ?
H18A C18 H18C 109.5 ?
H18B C18 H18C 109.5 ?
C20 C19 O7 110.2(6) ?
C20 C19 C21 113.8(8) ?
O7 C19 C21 105.4(6) ?
C20 C19 H19 109.1 ?
O7 C19 H19 109.1 ?
C21 C19 H19 109.1 ?
C19 C20 H20A 109.5 ?
C19 C20 H20B 109.5 ?
H20A C20 H20B 109.5 ?
C19 C20 H20C 109.5 ?
H20A C20 H20C 109.5 ?
H20B C20 H20C 109.5 ?
C19 C21 H21A 109.5 ?
C19 C21 H21B 109.5 ?
H21A C21 H21B 109.5 ?
C19 C21 H21C 109.5 ?
H21A C21 H21C 109.5 ?
H21B C21 H21C 109.5 ?
O8 C22 C24 107.4(6) ?
O8 C22 C23 106.2(6) ?
C24 C22 C23 112.7(7) ?
O8 C22 H22 110.1 ?
C24 C22 H22 110.1 ?
C23 C22 H22 110.1 ?
C22 C23 H23A 109.5 ?
C22 C23 H23B 109.5 ?
H23A C23 H23B 109.5 ?
C22 C23 H23C 109.5 ?
H23A C23 H23C 109.5 ?
H23B C23 H23C 109.5 ?
C22 C24 H24A 109.5 ?
C22 C24 H24B 109.5 ?
H24A C24 H24B 109.5 ?
C22 C24 H24C 109.5 ?
H24A C24 H24C 109.5 ?
H24B C24 H24C 109.5 ?
N1 C25 C26 110.4(6) ?
N1 C25 H25A 109.6 ?
C26 C25 H25A 109.6 ?
N1 C25 H25B 109.6 ?
C26 C25 H25B 109.6 ?
H25A C25 H25B 108.1 ?
N2 C26 C25 110.1(6) ?
N2 C26 H26A 109.6 ?
C25 C26 H26A 109.6 ?
N2 C26 H26B 109.6 ?
C25 C26 H26B 109.6 ?
H26A C26 H26B 108.1 ?
N1 C27 C28 110.7(6) ?
N1 C27 H27A 109.5 ?
C28 C27 H27A 109.5 ?
N1 C27 H27B 109.5 ?
C28 C27 H27B 109.5 ?
H27A C27 H27B 108.1 ?
N2 C28 C27 109.0(5) ?
N2 C28 H28A 109.9 ?
C27 C28 H28A 109.9 ?
N2 C28 H28B 109.9 ?
C27 C28 H28B 109.9 ?
H28A C28 H28B 108.3 ?
N1 C29 C30 109.5(5) ?
N1 C29 H29A 109.8 ?
C30 C29 H29A 109.8 ?
N1 C29 H29B 109.8 ?
C30 C29 H29B 109.8 ?
H29A C29 H29B 108.2 ?
N2 C30 C29 110.1(5) ?
N2 C30 H30A 109.6 ?
C29 C30 H30A 109.6 ?
N2 C30 H30B 109.6 ?
C29 C30 H30B 109.6 ?
H30A C30 H30B 108.2 ?

loop_
_geom_bond_atom_site_label_1
_geom_bond_atom_site_label_2
_geom_bond_distance
_geom_bond_publ_flag
Cd1 S1 2.5319(18) y
Cd1 S2 2.7674(18) y
Cd1 S3 2.5384(19) y
Cd1 S4 2.742(2) y
Cd1 N1 2.331(5) y
Cd2 S5 2.5361(19) y
Cd2 S6 2.7567(19) y
Cd2 S7 2.5818(18) y
Cd2 S8 2.7076(19) y
Cd2 N2 2.331(5) y
S1 P1 2.002(3) ?
S2 P1 1.989(2) ?
S3 P2 2.013(3) ?
S4 P2 1.982(3) ?
S5 P3 2.017(3) ?
S6 P3 1.971(3) ?
S7 P4 1.995(3) ?
S8 P4 1.995(2) ?
P1 O2 1.571(5) ?
P1 O1 1.589(5) ?
P2 O4 1.569(5) ?
P2 O3 1.575(5) ?
P3 O5 1.581(5) ?
P3 O6 1.578(5) ?
P4 O7 1.569(5) ?
P4 O8 1.583(5) ?
O1 C1 1.475(8) ?
O2 C4 1.486(8) ?
O3 C7 1.474(9) ?
O4 C10 1.473(9) ?
O5 C13 1.455(9) ?
O6 C16 1.492(8) ?
O7 C19 1.480(8) ?
O8 C22 1.488(9) ?
N1 C25 1.460(9) ?
N1 C29 1.460(8) ?
N1 C27 1.466(9) ?
N2 C30 1.478(8) ?
N2 C28 1.501(9) ?
N2 C26 1.486(9) ?
C1 C3 1.523(11) ?
C1 C2 1.523(12) ?
C1 H1 1.0000 ?
C2 H2A 0.9800 ?
C2 H2B 0.9800 ?
C2 H2C 0.9800 ?
C3 H3A 0.9800 ?
C3 H3B 0.9800 ?
C3 H3C 0.9800 ?
C4 C5 1.507(11) ?
C4 C6 1.507(11) ?
C4 H4 1.0000 ?
C5 H5A 0.9800 ?
C5 H5B 0.9800 ?
C5 H5C 0.9800 ?
C6 H6A 0.9800 ?
C6 H6B 0.9800 ?
C6 H6C 0.9800 ?
C7 C8 1.503(11) ?
C7 C9 1.497(11) ?
C7 H7 1.0000 ?
C8 H8A 0.9800 ?
C8 H8B 0.9800 ?
C8 H8C 0.9800 ?
C9 H9A 0.9800 ?
C9 H9B 0.9800 ?
C9 H9C 0.9800 ?
C10 C11 1.512(12) ?
C10 C12 1.488(11) ?
C10 H10 1.0000 ?
C11 H11A 0.9800 ?
C11 H11B 0.9800 ?
C11 H11C 0.9800 ?
C12 H12A 0.9800 ?
C12 H12B 0.9800 ?
C12 H12C 0.9800 ?
C13 C15 1.503(13) ?
C13 C14 1.510(12) ?
C13 H13 1.0000 ?
C14 H14A 0.9800 ?
C14 H14B 0.9800 ?
C14 H14C 0.9800 ?
C15 H15A 0.9800 ?
C15 H15B 0.9800 ?
C15 H15C 0.9800 ?
C16 C18 1.507(11) ?
C16 C17 1.499(11) ?
C16 H16 1.0000 ?
C17 H17A 0.9800 ?
C17 H17B 0.9800 ?
C17 H17C 0.9800 ?
C18 H18A 0.9800 ?
C18 H18B 0.9800 ?
C18 H18C 0.9800 ?
C19 C20 1.470(11) ?
C19 C21 1.508(11) ?
C19 H19 1.0000 ?
C20 H20A 0.9800 ?
C20 H20B 0.9800 ?
C20 H20C 0.9800 ?
C21 H21A 0.9800 ?
C21 H21B 0.9800 ?
C21 H21C 0.9800 ?
C22 C24 1.519(11) ?
C22 C23 1.497(11) ?
C22 H22 1.0000 ?
C23 H23A 0.9800 ?
C23 H23B 0.9800 ?
C23 H23C 0.9800 ?
C24 H24A 0.9800 ?
C24 H24B 0.9800 ?
C24 H24C 0.9800 ?
C25 C26 1.545(10) ?
C25 H25A 0.9900 ?
C25 H25B 0.9900 ?
C26 H26A 0.9900 ?
C26 H26B 0.9900 ?
C27 C28 1.558(10) ?
C27 H27A 0.9900 ?
C27 H27B 0.9900 ?
C28 H28A 0.9900 ?
C28 H28B 0.9900 ?
C29 C30 1.568(9) ?
C29 H29A 0.9900 ?
C29 H29B 0.9900 ?
C30 H30A 0.9900 ?
C30 H30B 0.9900 ?
